data_7035872
loop_
_publ_author_name
'Canovese, Luciano'
'Visentin, Fabiano'
'Scattolin, Thomas'
'Santo, Claudio'
'Bertolasi, Valerio'

_publ_section_title
;
 The addition of bromine and iodine to palladacyclopentadienyl complexes
 bearing bidentate heteroditopic P-N spectator ligands derived from
 differently substituted quinolinic frames. The unexpected evolution of
 the reaction.
;
_journal_issue 33
_journal_name_full 'Dalton transactions (Cambridge, England : 2003)'
_journal_page_first 15049
_journal_page_last 15058
_journal_paper_doi 10.1039/c5dt01884f
_journal_volume 44
_journal_year 2015
_chemical_formula_moiety 'C34 H30 Br2 N O8 P Pd, C H2 Cl2'
_chemical_formula_sum 'C35 H32 Br2 Cl2 N O8 P Pd'
_chemical_formula_weight 962.71
_chemical_name_systematic
;
 ?
;
_space_group_IT_number 14
_symmetry_cell_setting monoclinic
_symmetry_space_group_name_Hall '-P 2yn'
_symmetry_space_group_name_H-M 'P 1 21/n 1'
_atom_sites_solution_hydrogens geom
_atom_sites_solution_primary direct
_atom_sites_solution_secondary difmap
_audit_creation_method SHELXL-97
_audit_update_record
;
2015-03-12 deposited with the CCDC.
2015-07-20 downloaded from the CCDC.
;
_cell_angle_alpha 90.00
_cell_angle_beta 100.5665(4)
_cell_angle_gamma 90.00
_cell_formula_units_Z 4
_cell_length_a 11.7017(1)
_cell_length_b 26.5544(3)
_cell_length_c 12.1475(1)
_cell_measurement_reflns_used 40606
_cell_measurement_temperature 295
_cell_measurement_theta_max 30.00
_cell_measurement_theta_min 3.53
_cell_volume 3710.61(6)
_computing_cell_refinement 'Denzo-SMN (Otwinowski & Minor, 1997)'
_computing_data_collection 'COLLECT (Nonius, 1998)'
_computing_data_reduction 'Denzo-SMN (Otwinowski & Minor, 1997)'
_computing_molecular_graphics 'ORTEPIII (Burnett & Johnson, 1996)'
_computing_publication_material 'SHELXL-97 (Sheldrick, 1997), PARST (Nardelli, 1995)''
_computing_structure_refinement 'SHELXL-97 (Sheldrick, 1997)'
_computing_structure_solution 'SIR97 (Altomare et al., 1999)'
_diffrn_ambient_temperature 295
_diffrn_measured_fraction_theta_full 0.994
_diffrn_measured_fraction_theta_max 0.994
_diffrn_measurement_device_type 'Nonius Kappa CCD'
_diffrn_measurement_method '\f scans and \w scans'
_diffrn_radiation_monochromator graphite
_diffrn_radiation_source 'fine-focus sealed tube'
_diffrn_radiation_type MoK\a
_diffrn_radiation_wavelength 0.71073
_diffrn_reflns_av_R_equivalents 0.0512
_diffrn_reflns_av_sigmaI/netI 0.0403
_diffrn_reflns_limit_h_max 16
_diffrn_reflns_limit_h_min -16
_diffrn_reflns_limit_k_max 34
_diffrn_reflns_limit_k_min -37
_diffrn_reflns_limit_l_max 14
_diffrn_reflns_limit_l_min -17
_diffrn_reflns_number 40606
_diffrn_reflns_theta_full 30.00
_diffrn_reflns_theta_max 30.00
_diffrn_reflns_theta_min 3.53
_exptl_absorpt_coefficient_mu 2.892
_exptl_absorpt_correction_T_max 0.722
_exptl_absorpt_correction_T_min 0.515
_exptl_absorpt_correction_type multi-scan
_exptl_absorpt_process_details 'SORTAV (R.H.Blessing, Acta Cryst.,1995, A51, 33)'
_exptl_crystal_colour yellow
_exptl_crystal_density_diffrn 1.723
_exptl_crystal_density_method 'not measured'
_exptl_crystal_description prismatic
_exptl_crystal_F_000 1912
_exptl_crystal_size_max 0.26
_exptl_crystal_size_mid 0.24
_exptl_crystal_size_min 0.12
_refine_diff_density_max 1.145
_refine_diff_density_min -1.187
_refine_diff_density_rms 0.096
_refine_ls_extinction_method none
_refine_ls_goodness_of_fit_ref 1.026
_refine_ls_hydrogen_treatment constr
_refine_ls_matrix_type full
_refine_ls_number_parameters 456
_refine_ls_number_reflns 10748
_refine_ls_number_restraints 0
_refine_ls_restrained_S_all 1.026
_refine_ls_R_factor_all 0.0649
_refine_ls_R_factor_gt 0.0453
_refine_ls_shift/su_max 0.001
_refine_ls_shift/su_mean 0.000
_refine_ls_structure_factor_coef Fsqd
_refine_ls_weighting_details 'calc w=1/[\s^2^(Fo^2^)+(0.0616P)^2^+3.6194P] where P=(Fo^2^+2Fc^2^)/3'
_refine_ls_weighting_scheme calc
_refine_ls_wR_factor_gt 0.1133
_refine_ls_wR_factor_ref 0.1247
_reflns_number_gt 8281
_reflns_number_total 10748
_reflns_threshold_expression I>2sigma(I)
_cod_data_source_file c5dt01884f2.cif
_cod_data_source_block DPPQ-Me-PdBr
_cod_depositor_comments
;Adding full bibliography for 7035871--7035873.cif.

The following automatic conversions were performed:

'_refine_ls_hydrogen_treatment' value 'contr' was replaced with the
value 'constr' as specified in the replacement file
'src/cod-tools/trunk/data/replacement-values/replacement_values.lst'.

Automatic conversion script
Id: cif_fix_values 5376 2017-05-30 11:51:03Z andrius 
;
_cod_original_cell_volume 3710.60(6)
_cod_original_sg_symbol_H-M 'P 21/n'
_cod_database_code 7035872

loop_
_symmetry_equiv_pos_as_xyz
'x, y, z'
'-x+1/2, y+1/2, -z+1/2'
'-x, -y, -z'
'x-1/2, -y-1/2, z-1/2'

loop_
_atom_site_label
_atom_site_type_symbol
_atom_site_fract_x
_atom_site_fract_y
_atom_site_fract_z
_atom_site_U_iso_or_equiv
_atom_site_adp_type
_atom_site_occupancy
_atom_site_symmetry_multiplicity
_atom_site_calc_flag
_atom_site_refinement_flags
Pd1 Pd 0.081843(18) 0.158347(9) 0.186142(18) 0.03202(7) Uani 1 1 d .
Br1 Br -0.10972(3) 0.118636(16) 0.10826(3) 0.05192(11) Uani 1 1 d .
N1 N 0.0159(2) 0.18210(12) 0.3276(2) 0.0425(6) Uani 1 1 d .
C1 C -0.0694(3) 0.21528(16) 0.3128(3) 0.0517(9) Uani 1 1 d .
C2 C -0.1353(4) 0.2240(2) 0.3985(5) 0.0725(14) Uani 1 1 d .
H2 H -0.1945 0.2478 0.3877 0.087 Uiso 1 1 calc R
C3 C -0.1126(5) 0.1980(2) 0.4947(4) 0.0819(16) Uani 1 1 d .
H3 H -0.1599 0.2018 0.5478 0.098 Uiso 1 1 calc R
C4 C -0.0171(4) 0.1650(2) 0.5150(4) 0.0699(13) Uani 1 1 d .
C5 C 0.0491(3) 0.15839(15) 0.4292(3) 0.0488(9) Uani 1 1 d .
C6 C 0.1532(3) 0.12953(16) 0.4530(3) 0.0509(9) Uani 1 1 d .
C7 C 0.1828(5) 0.1066(2) 0.5557(4) 0.0764(14) Uani 1 1 d .
H7 H 0.2506 0.0876 0.5712 0.092 Uiso 1 1 calc R
C8 C 0.1137(6) 0.1112(3) 0.6374(4) 0.098(2) Uani 1 1 d .
H8 H 0.1342 0.0943 0.7052 0.118 Uiso 1 1 calc R
C9 C 0.0177(6) 0.1400(3) 0.6186(4) 0.097(2) Uani 1 1 d .
H9 H -0.0266 0.1435 0.6744 0.116 Uiso 1 1 calc R
C10 C -0.0928(4) 0.24544(18) 0.2076(4) 0.0644(11) Uani 1 1 d .
H10A H -0.0204 0.2552 0.1874 0.097 Uiso 1 1 calc R
H10B H -0.1364 0.2750 0.2191 0.097 Uiso 1 1 calc R
H10C H -0.1366 0.2255 0.1486 0.097 Uiso 1 1 calc R
P1 P 0.26058(8) 0.12439(3) 0.36208(7) 0.03870(18) Uani 1 1 d .
C11 C 0.2434(3) 0.06401(13) 0.2927(3) 0.0451(8) Uani 1 1 d .
C12 C 0.3285(4) 0.04621(15) 0.2376(3) 0.0545(9) Uani 1 1 d .
H12 H 0.3933 0.0659 0.2334 0.065 Uiso 1 1 calc R
C13 C 0.3170(5) -0.00077(19) 0.1889(4) 0.0768(15) Uani 1 1 d .
H13 H 0.3738 -0.0126 0.1509 0.092 Uiso 1 1 calc R
C14 C 0.2221(6) -0.03044(19) 0.1959(5) 0.0874(19) Uani 1 1 d .
H14 H 0.2146 -0.0621 0.1627 0.105 Uiso 1 1 calc R
C15 C 0.1407(5) -0.01333(19) 0.2510(5) 0.0807(17) Uani 1 1 d .
H15 H 0.0775 -0.0338 0.2565 0.097 Uiso 1 1 calc R
C16 C 0.1481(4) 0.03394(17) 0.2998(4) 0.0609(10) Uani 1 1 d .
H16 H 0.0901 0.0453 0.3368 0.073 Uiso 1 1 calc R
C17 C 0.4000(3) 0.11980(14) 0.4594(3) 0.0483(8) Uani 1 1 d .
C18 C 0.4569(4) 0.16245(16) 0.5051(4) 0.0575(10) Uani 1 1 d .
H18 H 0.4239 0.1941 0.4888 0.069 Uiso 1 1 calc R
C19 C 0.5647(5) 0.15773(18) 0.5762(4) 0.0739(14) Uani 1 1 d .
H19 H 0.6039 0.1864 0.6065 0.089 Uiso 1 1 calc R
C20 C 0.6123(5) 0.1120(2) 0.6014(5) 0.092(2) Uani 1 1 d .
H20 H 0.6846 0.1093 0.6479 0.111 Uiso 1 1 calc R
C21 C 0.5546(6) 0.0700(2) 0.5590(5) 0.116(3) Uani 1 1 d .
H21 H 0.5867 0.0385 0.5786 0.139 Uiso 1 1 calc R
C22 C 0.4489(5) 0.07333(18) 0.4871(4) 0.090(2) Uani 1 1 d .
H22 H 0.4109 0.0443 0.4574 0.108 Uiso 1 1 calc R
C23 C 0.2540(3) 0.17535(12) 0.2612(3) 0.0357(6) Uani 1 1 d .
C24 C 0.3281(3) 0.16788(13) 0.1743(3) 0.0403(7) Uani 1 1 d .
C25 C 0.2788(3) 0.15072(14) 0.0737(3) 0.0411(7) Uani 1 1 d .
C26 C 0.1486(3) 0.14798(13) 0.0445(3) 0.0372(6) Uani 1 1 d .
C27 C 0.2601(3) 0.22528(15) 0.3209(4) 0.0535(10) Uani 1 1 d .
O1 O 0.2396(3) 0.23207(12) 0.4123(3) 0.0654(8) Uani 1 1 d .
O2 O 0.2875(3) 0.26219(11) 0.2566(3) 0.0643(8) Uani 1 1 d .
C28 C 0.2917(5) 0.3116(2) 0.3190(5) 0.0821(15) Uani 1 1 d .
H28A H 0.2449 0.3360 0.2730 0.123 Uiso 1 1 calc R
H28B H 0.3706 0.3232 0.3366 0.123 Uiso 1 1 calc R
H28C H 0.2622 0.3068 0.3870 0.123 Uiso 1 1 calc R
C29 C 0.4550(3) 0.18055(19) 0.2023(4) 0.0588(10) Uani 1 1 d .
O3 O 0.5175(3) 0.1659(3) 0.2828(4) 0.139(2) Uani 1 1 d .
O4 O 0.4890(3) 0.20817(15) 0.1258(3) 0.0873(12) Uani 1 1 d .
C30 C 0.6120(4) 0.2202(3) 0.1444(7) 0.113(3) Uani 1 1 d .
H30A H 0.6322 0.2396 0.2119 0.169 Uiso 1 1 calc R
H30B H 0.6288 0.2393 0.0822 0.169 Uiso 1 1 calc R
H30C H 0.6565 0.1896 0.1515 0.169 Uiso 1 1 calc R
C31 C 0.3459(4) 0.13610(19) -0.0150(4) 0.0600(10) Uani 1 1 d .
O5 O 0.3132(3) 0.14278(18) -0.1129(3) 0.0868(11) Uani 1 1 d .
O6 O 0.4432(3) 0.11160(18) 0.0289(3) 0.0961(13) Uani 1 1 d .
C32 C 0.5177(7) 0.0989(4) -0.0515(8) 0.170(4) Uani 1 1 d .
H32A H 0.4857 0.0705 -0.0955 0.255 Uiso 1 1 calc R
H32B H 0.5942 0.0906 -0.0119 0.255 Uiso 1 1 calc R
H32C H 0.5223 0.1271 -0.0997 0.255 Uiso 1 1 calc R
C33 C 0.1021(3) 0.10560(14) -0.0339(3) 0.0405(7) Uani 1 1 d .
O7 O 0.0265(2) 0.10747(11) -0.1145(2) 0.0554(7) Uani 1 1 d .
O8 O 0.1638(3) 0.06415(11) 0.0001(2) 0.0559(7) Uani 1 1 d .
C34 C 0.1361(5) 0.01982(18) -0.0679(4) 0.0741(14) Uani 1 1 d .
H34A H 0.0589 0.0088 -0.0636 0.111 Uiso 1 1 calc R
H34B H 0.1905 -0.0064 -0.0411 0.111 Uiso 1 1 calc R
H34C H 0.1404 0.0275 -0.1442 0.111 Uiso 1 1 calc R
Br2 Br 0.09628(3) 0.212456(15) -0.03301(3) 0.05107(11) Uani 1 1 d .
C35 C 0.2595(7) -0.0684(3) -0.3289(7) 0.126(3) Uani 1 1 d .
H35A H 0.3029 -0.0934 -0.3626 0.152 Uiso 1 1 calc R
H35B H 0.2221 -0.0852 -0.2740 0.152 Uiso 1 1 calc R
Cl1 Cl 0.1558(3) -0.04109(13) -0.4305(3) 0.1778(12) Uani 1 1 d .
Cl2 Cl 0.3534(2) -0.02215(16) -0.2638(3) 0.1927(14) Uani 1 1 d .

loop_
_atom_site_aniso_label
_atom_site_aniso_U_11
_atom_site_aniso_U_22
_atom_site_aniso_U_33
_atom_site_aniso_U_23
_atom_site_aniso_U_13
_atom_site_aniso_U_12
Pd1 0.02943(11) 0.03751(13) 0.03015(11) -0.00102(9) 0.00822(8) -0.00154(9)
Br1 0.04001(18) 0.0611(2) 0.0543(2) -0.00548(17) 0.00771(15) -0.01295(16)
N1 0.0399(14) 0.0512(17) 0.0391(14) -0.0097(12) 0.0149(11) -0.0040(12)
C1 0.0394(17) 0.060(2) 0.060(2) -0.0167(18) 0.0194(16) -0.0037(16)
C2 0.057(2) 0.085(3) 0.082(3) -0.030(3) 0.031(2) 0.005(2)
C3 0.075(3) 0.116(5) 0.066(3) -0.030(3) 0.044(3) -0.004(3)
C4 0.072(3) 0.098(4) 0.047(2) -0.018(2) 0.031(2) -0.015(3)
C5 0.057(2) 0.060(2) 0.0336(16) -0.0118(15) 0.0191(15) -0.0104(17)
C6 0.059(2) 0.063(2) 0.0326(16) -0.0006(15) 0.0154(15) -0.0043(18)
C7 0.088(3) 0.099(4) 0.046(2) 0.018(2) 0.020(2) 0.005(3)
C8 0.113(5) 0.144(6) 0.043(2) 0.022(3) 0.029(3) -0.002(4)
C9 0.112(5) 0.139(6) 0.049(3) -0.006(3) 0.043(3) -0.020(4)
C10 0.051(2) 0.061(3) 0.084(3) -0.001(2) 0.021(2) 0.0144(19)
P1 0.0436(4) 0.0398(4) 0.0315(4) 0.0002(3) 0.0036(3) -0.0018(3)
C11 0.055(2) 0.0386(18) 0.0369(16) 0.0017(13) -0.0035(14) -0.0021(15)
C12 0.063(2) 0.045(2) 0.054(2) -0.0022(17) 0.0039(17) 0.0092(17)
C13 0.102(4) 0.054(3) 0.066(3) -0.014(2) -0.006(3) 0.028(3)
C14 0.128(5) 0.041(2) 0.074(3) -0.008(2) -0.033(3) 0.009(3)
C15 0.099(4) 0.050(3) 0.077(3) 0.009(2) -0.027(3) -0.027(3)
C16 0.062(2) 0.057(2) 0.058(2) 0.0083(19) -0.0024(19) -0.0127(19)
C17 0.054(2) 0.049(2) 0.0368(16) 0.0020(14) -0.0055(15) 0.0036(16)
C18 0.057(2) 0.052(2) 0.056(2) -0.0072(17) -0.0116(18) 0.0062(18)
C19 0.078(3) 0.059(3) 0.069(3) -0.011(2) -0.027(2) 0.008(2)
C20 0.091(4) 0.079(4) 0.085(4) -0.011(3) -0.045(3) 0.027(3)
C21 0.145(6) 0.062(3) 0.104(4) -0.005(3) -0.071(4) 0.032(3)
C22 0.121(4) 0.046(2) 0.080(3) 0.000(2) -0.047(3) 0.009(3)
C23 0.0305(13) 0.0385(16) 0.0369(15) 0.0028(12) 0.0034(11) -0.0002(12)
C24 0.0316(14) 0.0473(19) 0.0428(17) 0.0106(14) 0.0094(12) 0.0017(13)
C25 0.0347(15) 0.052(2) 0.0403(16) 0.0049(14) 0.0171(13) 0.0023(13)
C26 0.0364(14) 0.0459(18) 0.0310(14) 0.0037(12) 0.0108(11) 0.0022(13)
C27 0.0320(16) 0.043(2) 0.079(3) -0.0039(19) -0.0074(17) -0.0018(14)
O1 0.0662(18) 0.0645(19) 0.0665(19) -0.0291(15) 0.0151(15) -0.0027(15)
O2 0.0622(17) 0.0438(16) 0.085(2) 0.0018(14) 0.0085(15) -0.0083(13)
C28 0.097(4) 0.055(3) 0.089(4) -0.004(3) 0.003(3) -0.007(3)
C29 0.0351(17) 0.085(3) 0.056(2) 0.011(2) 0.0087(16) -0.0014(18)
O3 0.0409(17) 0.287(8) 0.083(3) 0.068(4) -0.0036(17) -0.024(3)
O4 0.0404(15) 0.109(3) 0.112(3) 0.047(2) 0.0141(16) -0.0118(16)
C30 0.044(3) 0.142(6) 0.156(6) 0.041(5) 0.026(3) -0.019(3)
C31 0.048(2) 0.082(3) 0.055(2) -0.004(2) 0.0238(18) 0.000(2)
O5 0.075(2) 0.142(4) 0.0499(18) -0.004(2) 0.0304(16) 0.012(2)
O6 0.064(2) 0.147(4) 0.083(2) -0.017(2) 0.0281(18) 0.040(2)
C32 0.111(6) 0.246(12) 0.173(8) -0.047(8) 0.079(6) 0.062(7)
C33 0.0437(17) 0.0461(19) 0.0337(15) -0.0010(13) 0.0122(13) 0.0023(14)
O7 0.0591(15) 0.0674(18) 0.0362(12) -0.0058(12) -0.0001(11) 0.0015(13)
O8 0.0682(17) 0.0505(16) 0.0447(13) -0.0094(11) -0.0013(12) 0.0081(13)
C34 0.105(4) 0.056(3) 0.056(2) -0.014(2) 0.000(2) 0.011(2)
Br2 0.04790(19) 0.0535(2) 0.0523(2) 0.01783(16) 0.01052(15) 0.00225(15)
C35 0.135(7) 0.135(7) 0.117(6) 0.032(5) 0.044(5) -0.006(5)
Cl1 0.159(2) 0.196(3) 0.162(2) 0.053(2) -0.0118(18) -0.027(2)
Cl2 0.0969(15) 0.288(4) 0.191(3) -0.071(3) 0.0195(16) -0.003(2)

loop_
_atom_type_symbol
_atom_type_description
_atom_type_scat_dispersion_real
_atom_type_scat_dispersion_imag
_atom_type_scat_source
Pd Pd -0.9988 1.0072 'International Tables Vol C Tables 4.2.6.8 and 6.1.1.4'
C C 0.0033 0.0016 'International Tables Vol C Tables 4.2.6.8 and 6.1.1.4'
H H 0.0000 0.0000 'International Tables Vol C Tables 4.2.6.8 and 6.1.1.4'
Br Br -0.2901 2.4595 'International Tables Vol C Tables 4.2.6.8 and 6.1.1.4'
N N 0.0061 0.0033 'International Tables Vol C Tables 4.2.6.8 and 6.1.1.4'
O O 0.0106 0.0060 'International Tables Vol C Tables 4.2.6.8 and 6.1.1.4'
P P 0.1023 0.0942 'International Tables Vol C Tables 4.2.6.8 and 6.1.1.4'
Cl Cl 0.1484 0.1585 'International Tables Vol C Tables 4.2.6.8 and 6.1.1.4'

loop_
_geom_angle_atom_site_label_1
_geom_angle_atom_site_label_2
_geom_angle_atom_site_label_3
_geom_angle
C26 Pd1 C23 84.84(13)
C26 Pd1 N1 170.33(13)
C23 Pd1 N1 92.70(12)
C26 Pd1 Br1 94.57(9)
C23 Pd1 Br1 167.36(9)
N1 Pd1 Br1 89.87(8)
C26 Pd1 P1 104.40(9)
C23 Pd1 P1 39.57(9)
N1 Pd1 P1 79.12(8)
Br1 Pd1 P1 129.36(2)
C1 N1 C5 120.7(3)
C1 N1 Pd1 118.1(3)
C5 N1 Pd1 120.6(2)
N1 C1 C2 120.4(4)
N1 C1 C10 119.4(3)
C2 C1 C10 120.1(4)
C3 C2 C1 120.5(5)
C3 C2 H2 119.8
C1 C2 H2 119.8
C2 C3 C4 119.9(4)
C2 C3 H3 120.1
C4 C3 H3 120.1
C3 C4 C9 122.6(5)
C3 C4 C5 118.1(5)
C9 C4 C5 119.2(5)
N1 C5 C4 120.0(4)
N1 C5 C6 121.3(3)
C4 C5 C6 118.6(4)
C7 C6 C5 119.1(4)
C7 C6 P1 115.5(4)
C5 C6 P1 125.2(3)
C6 C7 C8 121.6(5)
C6 C7 H7 119.2
C8 C7 H7 119.2
C9 C8 C7 120.3(5)
C9 C8 H8 119.8
C7 C8 H8 119.8
C8 C9 C4 120.9(5)
C8 C9 H9 119.6
C4 C9 H9 119.6
C1 C10 H10A 109.5
C1 C10 H10B 109.5
H10A C10 H10B 109.5
C1 C10 H10C 109.5
H10A C10 H10C 109.5
H10B C10 H10C 109.5
C11 P1 C23 111.06(15)
C11 P1 C6 108.62(19)
C23 P1 C6 113.81(17)
C11 P1 C17 104.55(17)
C23 P1 C17 113.97(16)
C6 P1 C17 104.18(18)
C11 P1 Pd1 85.84(11)
C23 P1 Pd1 47.48(9)
C6 P1 Pd1 86.45(13)
C17 P1 Pd1 161.45(13)
C12 C11 C16 119.5(4)
C12 C11 P1 120.1(3)
C16 C11 P1 120.3(3)
C13 C12 C11 119.7(5)
C13 C12 H12 120.1
C11 C12 H12 120.1
C12 C13 C14 120.6(5)
C12 C13 H13 119.7
C14 C13 H13 119.7
C15 C14 C13 119.5(5)
C15 C14 H14 120.3
C13 C14 H14 120.3
C14 C15 C16 121.8(5)
C14 C15 H15 119.1
C16 C15 H15 119.1
C15 C16 C11 118.9(5)
C15 C16 H16 120.6
C11 C16 H16 120.6
C22 C17 C18 119.3(4)
C22 C17 P1 119.9(3)
C18 C17 P1 120.8(3)
C17 C18 C19 119.3(4)
C17 C18 H18 120.3
C19 C18 H18 120.3
C20 C19 C18 120.6(4)
C20 C19 H19 119.7
C18 C19 H19 119.7
C19 C20 C21 119.9(5)
C19 C20 H20 120.1
C21 C20 H20 120.1
C20 C21 C22 121.0(5)
C20 C21 H21 119.5
C22 C21 H21 119.5
C17 C22 C21 119.8(5)
C17 C22 H22 120.1
C21 C22 H22 120.1
C24 C23 C27 118.2(3)
C24 C23 P1 114.7(2)
C27 C23 P1 109.8(3)
C24 C23 Pd1 107.3(2)
C27 C23 Pd1 110.8(2)
P1 C23 Pd1 92.94(14)
C25 C24 C23 118.9(3)
C25 C24 C29 121.9(3)
C23 C24 C29 119.2(3)
C24 C25 C31 123.6(3)
C24 C25 C26 118.9(3)
C31 C25 C26 117.5(3)
C25 C26 C33 114.7(3)
C25 C26 Br2 106.3(2)
C33 C26 Br2 107.4(2)
C25 C26 Pd1 108.9(2)
C33 C26 Pd1 118.9(2)
Br2 C26 Pd1 98.66(14)
O1 C27 O2 123.2(4)
O1 C27 C23 125.5(4)
O2 C27 C23 111.2(4)
C27 O2 C28 109.5(4)
O2 C28 H28A 109.5
O2 C28 H28B 109.5
H28A C28 H28B 109.5
O2 C28 H28C 109.5
H28A C28 H28C 109.5
H28B C28 H28C 109.5
O3 C29 O4 123.7(4)
O3 C29 C24 123.6(4)
O4 C29 C24 112.6(3)
C29 O4 C30 115.9(4)
O4 C30 H30A 109.5
O4 C30 H30B 109.5
H30A C30 H30B 109.5
O4 C30 H30C 109.5
H30A C30 H30C 109.5
H30B C30 H30C 109.5
O5 C31 O6 124.4(4)
O5 C31 C25 124.3(4)
O6 C31 C25 111.2(4)
C31 O6 C32 114.6(5)
O6 C32 H32A 109.5
O6 C32 H32B 109.5
H32A C32 H32B 109.5
O6 C32 H32C 109.5
H32A C32 H32C 109.5
H32B C32 H32C 109.5
O7 C33 O8 124.3(3)
O7 C33 C26 127.8(3)
O8 C33 C26 107.9(3)
C33 O8 C34 116.3(3)
O8 C34 H34A 109.5
O8 C34 H34B 109.5
H34A C34 H34B 109.5
O8 C34 H34C 109.5
H34A C34 H34C 109.5
H34B C34 H34C 109.5
Cl1 C35 Cl2 109.4(5)
Cl1 C35 H35A 109.8
Cl2 C35 H35A 109.8
Cl1 C35 H35B 109.8
Cl2 C35 H35B 109.8
H35A C35 H35B 108.2

loop_
_geom_bond_atom_site_label_1
_geom_bond_atom_site_label_2
_geom_bond_distance
Pd1 C26 2.035(3)
Pd1 C23 2.103(3)
Pd1 N1 2.105(3)
Pd1 Br1 2.5008(4)
Pd1 P1 2.8489(9)
N1 C1 1.319(5)
N1 C5 1.377(5)
C1 C2 1.423(6)
C1 C10 1.490(6)
C2 C3 1.340(8)
C2 H2 0.9300
C3 C4 1.406(8)
C3 H3 0.9300
C4 C9 1.415(8)
C4 C5 1.420(5)
C5 C6 1.424(6)
C6 C7 1.375(6)
C6 P1 1.823(4)
C7 C8 1.396(7)
C7 H7 0.9300
C8 C9 1.343(9)
C8 H8 0.9300
C9 H9 0.9300
C10 H10A 0.9600
C10 H10B 0.9600
C10 H10C 0.9600
P1 C11 1.805(4)
P1 C23 1.817(3)
P1 C17 1.835(4)
C11 C12 1.381(6)
C11 C16 1.387(6)
C12 C13 1.377(6)
C12 H12 0.9300
C13 C14 1.377(9)
C13 H13 0.9300
C14 C15 1.339(9)
C14 H14 0.9300
C15 C16 1.384(7)
C15 H15 0.9300
C16 H16 0.9300
C17 C22 1.376(6)
C17 C18 1.378(5)
C18 C19 1.398(6)
C18 H18 0.9300
C19 C20 1.348(7)
C19 H19 0.9300
C20 C21 1.355(8)
C20 H20 0.9300
C21 C22 1.380(7)
C21 H21 0.9300
C22 H22 0.9300
C23 C24 1.497(5)
C23 C27 1.506(5)
C24 C25 1.333(5)
C24 C29 1.500(5)
C25 C31 1.496(5)
C25 C26 1.501(4)
C26 C33 1.509(5)
C26 Br2 1.995(3)
C27 O1 1.193(5)
C27 O2 1.329(5)
O2 C28 1.511(6)
C28 H28A 0.9600
C28 H28B 0.9600
C28 H28C 0.9600
C29 O3 1.174(5)
C29 O4 1.302(5)
O4 C30 1.451(6)
C30 H30A 0.9600
C30 H30B 0.9600
C30 H30C 0.9600
C31 O5 1.194(5)
C31 O6 1.334(6)
O6 C32 1.462(7)
C32 H32A 0.9600
C32 H32B 0.9600
C32 H32C 0.9600
C33 O7 1.194(4)
C33 O8 1.339(4)
O8 C34 1.440(5)
C34 H34A 0.9600
C34 H34B 0.9600
C34 H34C 0.9600
C35 Cl1 1.724(9)
C35 Cl2 1.739(9)
C35 H35A 0.9700
C35 H35B 0.9700
